data_2207148
loop_
_publ_author_name
'G. Y. S. K. Swamy'
'K. Ravikumar'
'L. K. Wadhwa'
'Rahul Saxena'
'Saranjit Singh'

_publ_section_title
(2<i>R</i>*,3<i>R</i>*,6<i>S</i>*)-<i>N</i>,6-Bis(4-fluorophenyl)-2-(4-hydroxyphenyl)-3,4,5,6-tetrahydro-2<i>H</i>-pyran-3-carboxamide
_journal_coeditor_code BT6753
_journal_issue 11
_journal_name_full 'Acta Crystallographica Section E'
_journal_page_first o3608
_journal_page_last o3610
_journal_paper_doi 10.1107/S1600536805031818
_journal_volume 61
_journal_year 2005
_chemical_formula_moiety 'C24 H21 F2 N O3'
_chemical_formula_sum 'C24 H21 F2 N O3'
_chemical_formula_weight 409.42
_chemical_name_systematic
;
N,6-Bis(4-fluorophenyl)-2-(4-hydroxyphenyl)-3,4,5,6-tetrahydro-2H-pyran-
3-carboxamide
;
_space_group_IT_number 1
_symmetry_cell_setting triclinic
_symmetry_space_group_name_Hall 'P 1'
_symmetry_space_group_name_H-M 'P 1'
_atom_sites_solution_hydrogens geom
_atom_sites_solution_primary direct
_atom_sites_solution_secondary difmap
_cell_angle_alpha 72.4840(10)
_cell_angle_beta 89.9790(10)
_cell_angle_gamma 85.553(2)
_cell_formula_units_Z 1
_cell_length_a 6.1397(5)
_cell_length_b 7.6596(7)
_cell_length_c 11.1439(10)
_cell_measurement_reflns_used 2320
_cell_measurement_temperature 273(2)
_cell_measurement_theta_max 26.771
_cell_measurement_theta_min 2.798
_cell_volume 498.12(8)
_computing_cell_refinement 'SAINT (Bruker, 2001)'
_computing_data_collection 'SMART (Bruker, 2001)'
_computing_data_reduction SAINT
_computing_molecular_graphics 'ORTEP-3 (Farrugia, 1997) and PLATON (Spek, 2003)'
_computing_publication_material 'SHELXL97 and PARST (Nardelli, 1995)'
_computing_structure_refinement 'SHELXL97 (Sheldrick, 1997)'
_computing_structure_solution 'SHELXS97 (Sheldrick, 1997)'
_diffrn_ambient_temperature 273(2)
_diffrn_measured_fraction_theta_full 0.998
_diffrn_measured_fraction_theta_max 0.952
_diffrn_measurement_device 'Bruker Smart APEX'
_diffrn_measurement_device_type 'Bruker SMART APEX CCD area-detector'
_diffrn_measurement_method \w
_diffrn_radiation_monochromator graphite
_diffrn_radiation_source 'fine-focus sealed tube'
_diffrn_radiation_type MoK\a
_diffrn_radiation_wavelength 0.71073
_diffrn_reflns_av_R_equivalents 0.0235
_diffrn_reflns_av_sigmaI/netI 0.0283
_diffrn_reflns_limit_h_max 8
_diffrn_reflns_limit_h_min -8
_diffrn_reflns_limit_k_max 9
_diffrn_reflns_limit_k_min -10
_diffrn_reflns_limit_l_max 14
_diffrn_reflns_limit_l_min -14
_diffrn_reflns_number 5763
_diffrn_reflns_theta_full 25.00
_diffrn_reflns_theta_max 27.97
_diffrn_reflns_theta_min 1.92
_diffrn_standards_number 0
_exptl_absorpt_coefficient_mu 0.102
_exptl_absorpt_correction_type none
_exptl_crystal_colour colourless
_exptl_crystal_density_diffrn 1.365
_exptl_crystal_density_method 'not measured'
_exptl_crystal_description needle
_exptl_crystal_F_000 214
_exptl_crystal_size_max 0.22
_exptl_crystal_size_mid 0.18
_exptl_crystal_size_min 0.16
_refine_diff_density_max 0.222
_refine_diff_density_min -0.196
_refine_ls_extinction_method none
_refine_ls_goodness_of_fit_ref 1.045
_refine_ls_hydrogen_treatment constr
_refine_ls_matrix_type full
_refine_ls_number_parameters 272
_refine_ls_number_reflns 2282
_refine_ls_number_restraints 3
_refine_ls_restrained_S_all 1.045
_refine_ls_R_factor_all 0.0489
_refine_ls_R_factor_gt 0.0444
_refine_ls_shift/su_max 0.000
_refine_ls_shift/su_mean 0.000
_refine_ls_structure_factor_coef Fsqd
_refine_ls_weighting_details 'calc w = 1/[\s^2^(Fo^2^)+(0.051P)^2^+0.0636P] where P = (Fo^2^+2Fc^2^)/3'
_refine_ls_weighting_scheme calc
_refine_ls_wR_factor_gt 0.0984
_refine_ls_wR_factor_ref 0.1010
_reflns_number_gt 2121
_reflns_number_total 2282
_reflns_threshold_expression I>2\s(I)
_cod_data_source_file bt6753.cif
_cod_data_source_block I
_cod_depositor_comments
;
The following automatic conversions were performed:
'_geom_bond_publ_flag' value 'Y' changed to 'y' according to
'/home/saulius/struct/CIF-dictionaries/cif_core.dic' dictionary named
'cif_core.dic' version 2.4.1 from 2010-06-29 (6 times).

Automatic conversion script
Id: cif_fix_enum 1527 2010-12-29 10:47:43Z saulius 

The following automatic conversions were performed:

'_geom_bond_publ_flag' value 'Y' changed to 'y' according to
/home/saulius/struct/CIF-dictionaries/cif_core.dic dictionary named
'cif_core.dic' version 2.4.1 from 2010-06-29 (6 times).

Automatic conversion script
Id: cif_fix_values 1715 2011-07-08 13:25:40Z adriana 
;
_cod_database_code 2207148
_cod_database_fobs_code 2207148

loop_
_symmetry_equiv_pos_as_xyz
'x, y, z'

loop_
_atom_site_label
_atom_site_fract_x
_atom_site_fract_y
_atom_site_fract_z
_atom_site_U_iso_or_equiv
_atom_site_adp_type
_atom_site_calc_flag
_atom_site_refinement_flags
_atom_site_occupancy
_atom_site_type_symbol
C1 0.1778(5) 0.8880(4) 0.1876(3) 0.0439(7) Uani d . 1 C
C2 0.1038(5) 0.9375(5) 0.2891(3) 0.0517(7) Uani d . 1 C
H2A -0.0353 0.9959 0.2874 0.062 Uiso calc R 1 H
C3 0.2384(5) 0.8995(4) 0.3940(3) 0.0473(7) Uani d . 1 C
H3 0.1898 0.9328 0.4638 0.057 Uiso calc R 1 H
C4 0.4466(4) 0.8118(4) 0.3969(2) 0.0367(6) Uani d . 1 C
C5 0.5159(5) 0.7666(4) 0.2911(3) 0.0419(6) Uani d . 1 C
H5 0.6556 0.7102 0.2912 0.050 Uiso calc R 1 H
C6 0.3825(5) 0.8032(4) 0.1856(3) 0.0459(7) Uani d . 1 C
H6 0.4298 0.7713 0.1152 0.055 Uiso calc R 1 H
C7 0.5906(5) 0.7532(4) 0.5138(2) 0.0397(6) Uani d . 1 C
H7 0.7417 0.7769 0.4900 0.048 Uiso calc R 1 H
C8 0.5809(6) 0.5495(4) 0.5815(3) 0.0502(8) Uani d . 1 C
H8A 0.4307 0.5233 0.6010 0.060 Uiso calc R 1 H
H8B 0.6350 0.4785 0.5273 0.060 Uiso calc R 1 H
C9 0.7187(6) 0.4951(4) 0.7021(3) 0.0508(8) Uani d . 1 C
H9A 0.8708 0.5132 0.6824 0.061 Uiso calc R 1 H
H9B 0.7077 0.3663 0.7468 0.061 Uiso calc R 1 H
C10 0.6375(5) 0.6132(4) 0.7850(2) 0.0374(6) Uani d . 1 C
H10 0.4862 0.5890 0.8079 0.045 Uiso calc R 1 H
C11 0.6452(4) 0.8205(4) 0.7094(2) 0.0357(6) Uani d . 1 C
H11 0.7972 0.8455 0.6891 0.043 Uiso calc R 1 H
C12 0.5523(4) 0.9486(4) 0.7789(2) 0.0354(5) Uani d . 1 C
C13 0.3430(5) 1.0373(4) 0.7519(3) 0.0447(7) Uani d . 1 C
H13 0.2585 1.0180 0.6886 0.054 Uiso calc R 1 H
C14 0.2585(5) 1.1536(4) 0.8174(3) 0.0450(7) Uani d . 1 C
H14 0.1194 1.2129 0.7971 0.054 Uiso calc R 1 H
C15 0.3810(4) 1.1816(4) 0.9129(2) 0.0379(6) Uani d . 1 C
C16 0.5890(5) 1.0932(4) 0.9418(3) 0.0405(6) Uani d . 1 C
H16 0.6718 1.1108 1.0065 0.049 Uiso calc R 1 H
C17 0.6728(4) 0.9800(4) 0.8753(3) 0.0382(6) Uani d . 1 C
H17 0.8131 0.9229 0.8950 0.046 Uiso calc R 1 H
C18 0.7800(4) 0.5595(3) 0.9044(2) 0.0366(6) Uani d . 1 C
C19 0.7577(4) 0.4291(3) 1.1375(2) 0.0356(6) Uani d . 1 C
C20 0.6294(5) 0.3182(4) 1.2272(3) 0.0421(6) Uani d . 1 C
H20 0.4974 0.2855 1.2029 0.050 Uiso calc R 1 H
C21 0.6977(6) 0.2555(4) 1.3534(3) 0.0473(7) Uani d . 1 C
H21 0.6126 0.1821 1.4142 0.057 Uiso calc R 1 H
C22 0.8943(5) 0.3056(4) 1.3850(3) 0.0502(8) Uani d . 1 C
C23 1.0221(5) 0.4144(5) 1.2997(3) 0.0496(7) Uani d . 1 C
H23 1.1537 0.4460 1.3253 0.060 Uiso calc R 1 H
C24 0.9554(5) 0.4783(4) 1.1739(3) 0.0438(6) Uani d . 1 C
H24 1.0417 0.5531 1.1146 0.053 Uiso calc R 1 H
N1 0.6719(4) 0.4969(3) 1.0124(2) 0.0364(5) Uani d . 1 N
H1 0.5324 0.4982 1.0043 0.044 Uiso calc R 1 H
O1 0.5202(3) 0.8589(2) 0.59474(16) 0.0395(4) Uani d . 1 O
O2 0.3061(3) 1.2942(3) 0.9820(2) 0.0485(5) Uani d . 1 O
H2 0.1895 1.3490 0.9514 0.073 Uiso calc R 1 H
O3 0.9779(3) 0.5686(3) 0.89969(19) 0.0512(5) Uani d . 1 O
F1 0.0451(3) 0.9243(3) 0.08451(19) 0.0655(6) Uani d . 1 F
F2 0.9622(4) 0.2419(3) 1.50850(18) 0.0748(7) Uani d . 1 F

loop_
_atom_site_aniso_label
_atom_site_aniso_U_11
_atom_site_aniso_U_22
_atom_site_aniso_U_33
_atom_site_aniso_U_12
_atom_site_aniso_U_13
_atom_site_aniso_U_23
C1 0.0523(17) 0.0422(15) 0.0361(14) 0.0006(12) -0.0147(12) -0.0111(12)
C2 0.0466(17) 0.0565(18) 0.0546(18) 0.0140(14) -0.0103(14) -0.0251(15)
C3 0.0489(16) 0.0574(18) 0.0397(15) 0.0111(13) -0.0041(13) -0.0245(13)
C4 0.0428(14) 0.0350(13) 0.0300(12) 0.0034(11) -0.0039(11) -0.0080(10)
C5 0.0477(16) 0.0445(15) 0.0322(13) 0.0073(12) 0.0004(11) -0.0123(11)
C6 0.0603(18) 0.0497(16) 0.0303(13) 0.0012(13) -0.0003(12) -0.0172(12)
C7 0.0430(14) 0.0461(15) 0.0271(12) 0.0078(12) -0.0036(11) -0.0097(11)
C8 0.076(2) 0.0415(16) 0.0342(14) 0.0122(14) -0.0064(14) -0.0177(12)
C9 0.076(2) 0.0376(15) 0.0347(14) 0.0179(14) -0.0052(14) -0.0099(12)
C10 0.0466(15) 0.0345(13) 0.0291(13) 0.0063(11) -0.0038(11) -0.0088(10)
C11 0.0388(13) 0.0366(13) 0.0286(12) 0.0043(10) -0.0047(10) -0.0069(10)
C12 0.0402(14) 0.0340(13) 0.0298(12) 0.0021(10) -0.0056(10) -0.0077(10)
C13 0.0408(15) 0.0535(17) 0.0440(16) 0.0064(13) -0.0160(12) -0.0236(13)
C14 0.0354(14) 0.0527(17) 0.0477(16) 0.0106(12) -0.0142(12) -0.0198(13)
C15 0.0380(14) 0.0351(13) 0.0423(15) 0.0013(11) -0.0043(11) -0.0150(11)
C16 0.0430(14) 0.0394(14) 0.0402(14) 0.0033(11) -0.0156(11) -0.0154(12)
C17 0.0359(13) 0.0347(13) 0.0422(15) 0.0057(10) -0.0116(11) -0.0111(11)
C18 0.0430(15) 0.0318(13) 0.0327(13) 0.0089(11) -0.0036(11) -0.0093(10)
C19 0.0445(14) 0.0325(12) 0.0306(13) 0.0072(11) -0.0048(11) -0.0133(10)
C20 0.0505(16) 0.0382(14) 0.0395(15) 0.0012(12) -0.0003(12) -0.0160(12)
C21 0.064(2) 0.0412(15) 0.0336(14) 0.0046(13) 0.0043(13) -0.0094(12)
C22 0.066(2) 0.0522(18) 0.0314(14) 0.0201(15) -0.0137(14) -0.0169(13)
C23 0.0469(16) 0.0622(19) 0.0432(16) 0.0081(14) -0.0117(13) -0.0243(14)
C24 0.0457(16) 0.0466(15) 0.0411(15) 0.0004(12) -0.0020(12) -0.0173(12)
N1 0.0386(12) 0.0403(12) 0.0310(11) 0.0016(9) -0.0055(9) -0.0128(9)
O1 0.0520(11) 0.0369(10) 0.0281(9) 0.0100(8) -0.0104(8) -0.0108(7)
O2 0.0431(11) 0.0546(13) 0.0538(13) 0.0122(9) -0.0129(9) -0.0292(10)
O3 0.0439(11) 0.0609(13) 0.0400(11) 0.0102(9) -0.0022(9) -0.0055(9)
F1 0.0710(13) 0.0760(14) 0.0501(11) 0.0071(10) -0.0271(9) -0.0230(10)
F2 0.0913(16) 0.0904(15) 0.0353(10) 0.0267(12) -0.0214(10) -0.0159(10)

loop_
_atom_type_symbol
_atom_type_description
_atom_type_scat_dispersion_real
_atom_type_scat_dispersion_imag
_atom_type_scat_source
C C 0.0033 0.0016 'International Tables Vol C Tables 4.2.6.8 and 6.1.1.4'
H H 0.0000 0.0000 'International Tables Vol C Tables 4.2.6.8 and 6.1.1.4'
N N 0.0061 0.0033 'International Tables Vol C Tables 4.2.6.8 and 6.1.1.4'
O O 0.0106 0.0060 'International Tables Vol C Tables 4.2.6.8 and 6.1.1.4'
Cl Cl 0.1484 0.1585 'International Tables Vol C Tables 4.2.6.8 and 6.1.1.4'

loop_
_geom_angle_atom_site_label_1
_geom_angle_atom_site_label_2
_geom_angle_atom_site_label_3
_geom_angle
F1 C1 C2 118.9(3)
F1 C1 C6 118.6(3)
C2 C1 C6 122.5(2)
C1 C2 C3 118.9(3)
C1 C2 H2A 120.6
C3 C2 H2A 120.6
C2 C3 C4 120.7(3)
C2 C3 H3 119.7
C4 C3 H3 119.7
C5 C4 C3 118.4(2)
C5 C4 C7 119.3(2)
C3 C4 C7 122.1(2)
C6 C5 C4 121.5(3)
C6 C5 H5 119.3
C4 C5 H5 119.3
C1 C6 C5 118.1(2)
C1 C6 H6 121.0
C5 C6 H6 121.0
O1 C7 C4 108.9(2)
O1 C7 C8 110.2(2)
C4 C7 C8 110.8(2)
O1 C7 H7 109.0
C4 C7 H7 109.0
C8 C7 H7 109.0
C9 C8 C7 109.9(2)
C9 C8 H8A 109.7
C7 C8 H8A 109.7
C9 C8 H8B 109.7
C7 C8 H8B 109.7
H8A C8 H8B 108.2
C8 C9 C10 109.3(2)
C8 C9 H9A 109.8
C10 C9 H9A 109.8
C8 C9 H9B 109.8
C10 C9 H9B 109.8
H9A C9 H9B 108.3
C18 C10 C9 108.6(2)
C18 C10 C11 111.9(2)
C9 C10 C11 109.2(2)
C18 C10 H10 109.0
C9 C10 H10 109.0
C11 C10 H10 109.0
O1 C11 C12 107.4(2)
O1 C11 C10 109.1(2)
C12 C11 C10 113.4(2)
O1 C11 H11 109.0
C12 C11 H11 109.0
C10 C11 H11 109.0
C17 C12 C13 117.5(2)
C17 C12 C11 120.6(2)
C13 C12 C11 121.9(2)
C14 C13 C12 121.4(2)
C14 C13 H13 119.3
C12 C13 H13 119.3
C15 C14 C13 119.9(2)
C15 C14 H14 120.0
C13 C14 H14 120.0
O2 C15 C14 122.8(2)
O2 C15 C16 117.7(2)
C14 C15 C16 119.5(2)
C17 C16 C15 120.2(2)
C17 C16 H16 119.9
C15 C16 H16 119.9
C16 C17 C12 121.5(2)
C16 C17 H17 119.3
C12 C17 H17 119.3
O3 C18 N1 123.9(2)
O3 C18 C10 121.2(2)
N1 C18 C10 114.9(2)
C20 C19 C24 119.8(3)
C20 C19 N1 117.3(2)
C24 C19 N1 122.8(2)
C19 C20 C21 120.4(3)
C19 C20 H20 119.8
C21 C20 H20 119.8
C22 C21 C20 117.9(3)
C22 C21 H21 121.0
C20 C21 H21 121.0
C23 C22 F2 119.2(3)
C23 C22 C21 123.0(3)
F2 C22 C21 117.8(3)
C22 C23 C24 119.6(3)
C22 C23 H23 120.2
C24 C23 H23 120.2
C23 C24 C19 119.3(3)
C23 C24 H24 120.3
C19 C24 H24 120.3
C18 N1 C19 128.6(2)
C18 N1 H1 115.7
C19 N1 H1 115.7
C7 O1 C11 115.23(19)
C15 O2 H2 109.5

loop_
_geom_bond_atom_site_label_1
_geom_bond_atom_site_label_2
_geom_bond_distance
_geom_bond_publ_flag
C1 F1 1.354(3) y
C1 C2 1.364(4) ?
C1 C6 1.373(4) ?
C2 C3 1.376(4) ?
C2 H2A 0.9300 ?
C3 C4 1.393(4) ?
C3 H3 0.9300 ?
C4 C5 1.383(4) ?
C4 C7 1.506(3) ?
C5 C6 1.377(4) ?
C5 H5 0.9300 ?
C6 H6 0.9300 ?
C7 O1 1.428(3) ?
C7 C8 1.521(4) ?
C7 H7 0.9800 ?
C8 C9 1.519(4) ?
C8 H8A 0.9700 ?
C8 H8B 0.9700 ?
C9 C10 1.534(4) ?
C9 H9A 0.9700 ?
C9 H9B 0.9700 ?
C10 C18 1.523(4) ?
C10 C11 1.561(3) ?
C10 H10 0.9800 ?
C11 O1 1.431(3) ?
C11 C12 1.503(4) ?
C11 H11 0.9800 ?
C12 C17 1.394(4) ?
C12 C13 1.395(4) ?
C13 C14 1.384(4) ?
C13 H13 0.9300 ?
C14 C15 1.381(4) ?
C14 H14 0.9300 ?
C15 O2 1.373(3) y
C15 C16 1.389(4) ?
C16 C17 1.372(4) ?
C16 H16 0.9300 ?
C17 H17 0.9300 ?
C18 O3 1.223(3) y
C18 N1 1.349(3) y
C19 C20 1.390(4) ?
C19 C24 1.394(4) ?
C19 N1 1.419(3) y
C20 C21 1.396(4) ?
C20 H20 0.9300 ?
C21 C22 1.372(5) ?
C21 H21 0.9300 ?
C22 C23 1.355(5) ?
C22 F2 1.368(3) y
C23 C24 1.389(4) ?
C23 H23 0.9300 ?
C24 H24 0.9300 ?
N1 H1 0.8600 ?
O2 H2 0.8200 ?

loop_
_geom_hbond_atom_site_label_D
_geom_hbond_atom_site_label_H
_geom_hbond_atom_site_label_A
_geom_hbond_site_symmetry_A
_geom_hbond_distance_DH
_geom_hbond_distance_HA
_geom_hbond_distance_DA
_geom_hbond_angle_DHA
N1 H1 O2 1_545 0.86 2.24 2.903(3) 134
O2 H2 O3 1_465 0.82 1.98 2.739(3) 153
C17 H17 F1 1_656 0.93 2.55 3.178(3) 125
C24 H24 O3 . 0.93 2.39 2.929(4) 117
C2 H2A Cg2 1_464 0.93 2.83 3.515 131
C5 H5 Cg2 1_554 0.93 2.86 3.575 134
C9 H9B Cg1 1_545 0.97 2.78 3.662 152

loop_
_geom_torsion_atom_site_label_1
_geom_torsion_atom_site_label_2
_geom_torsion_atom_site_label_3
_geom_torsion_atom_site_label_4
_geom_torsion
_geom_torsion_publ_flag
F1 C1 C2 C3 179.6(3) ?
C6 C1 C2 C3 -0.6(5) ?
C1 C2 C3 C4 -0.1(5) ?
C2 C3 C4 C5 1.0(5) ?
C2 C3 C4 C7 -174.5(3) ?
C3 C4 C5 C6 -1.3(4) ?
C7 C4 C5 C6 174.4(3) ?
F1 C1 C6 C5 -179.9(3) ?
C2 C1 C6 C5 0.4(5) ?
C4 C5 C6 C1 0.6(4) ?
C5 C4 C7 O1 162.8(2) ?
C3 C4 C7 O1 -21.7(4) ?
C5 C4 C7 C8 -75.9(3) ?
C3 C4 C7 C8 99.5(3) ?
O1 C7 C8 C9 -56.9(3) ?
C4 C7 C8 C9 -177.4(2) ?
C7 C8 C9 C10 57.2(3) ?
C8 C9 C10 C18 -179.0(3) ?
C8 C9 C10 C11 -56.7(3) ?
C18 C10 C11 O1 176.2(2) ?
C9 C10 C11 O1 55.9(3) ?
C18 C10 C11 C12 -64.2(3) ?
C9 C10 C11 C12 175.5(2) ?
O1 C11 C12 C17 -162.4(2) ?
C10 C11 C12 C17 77.1(3) ?
O1 C11 C12 C13 18.9(4) ?
C10 C11 C12 C13 -101.7(3) ?
C17 C12 C13 C14 0.6(4) ?
C11 C12 C13 C14 179.4(3) ?
C12 C13 C14 C15 -0.9(5) ?
C13 C14 C15 O2 -179.5(3) ?
C13 C14 C15 C16 0.4(4) ?
O2 C15 C16 C17 -179.6(3) ?
C14 C15 C16 C17 0.5(4) ?
C15 C16 C17 C12 -0.8(4) ?
C13 C12 C17 C16 0.3(4) ?
C11 C12 C17 C16 -178.5(3) ?
C9 C10 C18 O3 57.6(3) ?
C11 C10 C18 O3 -63.0(3) ?
C9 C10 C18 N1 -120.3(3) ?
C11 C10 C18 N1 119.1(2) ?
C24 C19 C20 C21 -0.1(4) ?
N1 C19 C20 C21 -176.2(2) ?
C19 C20 C21 C22 -0.5(4) ?
C20 C21 C22 C23 0.9(4) ?
C20 C21 C22 F2 -179.1(3) ?
F2 C22 C23 C24 179.4(3) ?
C21 C22 C23 C24 -0.6(5) ?
C22 C23 C24 C19 -0.1(4) ?
C20 C19 C24 C23 0.4(4) ?
N1 C19 C24 C23 176.3(3) ?
O3 C18 N1 C19 -0.8(4) y
C10 C18 N1 C19 177.0(2) ?
C20 C19 N1 C18 -159.1(2) ?
C24 C19 N1 C18 24.9(4) y
C4 C7 O1 C11 -178.9(2) ?
C8 C7 O1 C11 59.5(3) ?
C12 C11 O1 C7 178.0(2) ?
C10 C11 O1 C7 -58.7(3) ?

loop_
_cod_related_entry_id
_cod_related_entry_database
_cod_related_entry_code
1 ChemSpider 21180163
